data_4327869
loop_
_publ_author_name
'Alexander S. Filatov'
'Margaret Napier'
'Volodimir D. Vreshch'
'Natalie J. Sumner'
'Evgeny V. Dikarev'
'Marina A. Petrukhina'

_publ_contact_author_address
;
Department of Chemistry
University at Albany
1400 Washington ave
Albany NY 12222
USA
;
_publ_contact_author_email marina@albany.edu
_publ_contact_author_fax 518-442-3462
_publ_contact_author_name
;
 Dikarev, Evgeny V.
;
_publ_contact_author_phone 518-442-4406
_publ_section_title
;
 From Solid State to Solution: Advancing Chemistry of Bi-Bi and Bi-Rh
 Paddlewheel Carboxylates
;
_journal_name_full 'Inorganic Chemistry'
_journal_page_first 566
_journal_page_last 571
_journal_paper_doi 10.1021/ic202089p
_journal_volume 51
_journal_year 2012
_chemical_formula_moiety 'C6 Bi F9 O6'
_chemical_formula_sum 'C6 Bi F9 O6'
_chemical_formula_weight 548.04
_chemical_name_systematic
; 
 tris(trifluoroacetato)-bismuth(III)
;
_space_group_IT_number 14
_symmetry_cell_setting monoclinic
_symmetry_Int_Tables_number 14
_symmetry_space_group_name_Hall '-P 2ybc'
_symmetry_space_group_name_H-M 'P 1 21/c 1'
_atom_sites_solution_hydrogens none
_atom_sites_solution_primary direct
_atom_sites_solution_secondary difmap
_audit_creation_method SHELXL-97
_cell_angle_alpha 90.00
_cell_angle_beta 90.9270(10)
_cell_angle_gamma 90.00
_cell_formula_units_Z 4
_cell_length_a 8.7987(6)
_cell_length_b 8.6327(6)
_cell_length_c 15.3409(11)
_cell_measurement_reflns_used 6328
_cell_measurement_temperature 173(2)
_cell_measurement_theta_max 28.25
_cell_measurement_theta_min 2.31
_cell_volume 1165.09(14)
_computing_cell_refinement 'SAINT Ver. 6.22  (Bruker-AXS, 2003)'
_computing_data_collection 'SMART Ver. 5.622 (Bruker-AXS, 2003)'
_computing_data_reduction 'SAINT Ver. 6.22'
_computing_molecular_graphics 'SHELXTL Ver. 6.14'
_computing_publication_material 'SHELXTL Ver. 6.14'
_computing_structure_refinement 'SHELXTL Ver. 6.14'
_computing_structure_solution 'SHELXTL Ver. 6.14 (Bruker-AXS, 2003)'
_diffrn_ambient_temperature 173(2)
_diffrn_measured_fraction_theta_full 0.999
_diffrn_measured_fraction_theta_max 0.942
_diffrn_measurement_device_type 'Bruker SMART APEX CCD area-detector'
_diffrn_measurement_method '0.30\% \w scans'
_diffrn_radiation_monochromator graphite
_diffrn_radiation_source 'fine-focus sealed tube'
_diffrn_radiation_type Mo-K\a
_diffrn_radiation_wavelength 0.71073
_diffrn_reflns_av_R_equivalents 0.0260
_diffrn_reflns_av_sigmaI/netI 0.0297
_diffrn_reflns_limit_h_max 11
_diffrn_reflns_limit_h_min -11
_diffrn_reflns_limit_k_max 11
_diffrn_reflns_limit_k_min -11
_diffrn_reflns_limit_l_max 20
_diffrn_reflns_limit_l_min -20
_diffrn_reflns_number 9827
_diffrn_reflns_theta_full 25.00
_diffrn_reflns_theta_max 28.28
_diffrn_reflns_theta_min 2.32
_exptl_absorpt_coefficient_mu 15.287
_exptl_absorpt_correction_T_max 0.3743
_exptl_absorpt_correction_T_min 0.1339
_exptl_absorpt_correction_type multi-scan
_exptl_absorpt_process_details
;
SADABS  (Bruker-AXS, 2003)
;
_exptl_crystal_colour colorless
_exptl_crystal_density_diffrn 3.124
_exptl_crystal_description block
_exptl_crystal_F_000 992
_exptl_crystal_size_max 0.22
_exptl_crystal_size_mid 0.08
_exptl_crystal_size_min 0.08
_refine_diff_density_max 1.679
_refine_diff_density_min -0.674
_refine_diff_density_rms 0.146
_refine_ls_extinction_method none
_refine_ls_goodness_of_fit_ref 1.069
_refine_ls_hydrogen_treatment none
_refine_ls_matrix_type full
_refine_ls_number_parameters 199
_refine_ls_number_reflns 2724
_refine_ls_number_restraints 0
_refine_ls_restrained_S_all 1.069
_refine_ls_R_factor_all 0.0286
_refine_ls_R_factor_gt 0.0236
_refine_ls_shift/su_max 0.001
_refine_ls_shift/su_mean 0.000
_refine_ls_structure_factor_coef Fsqd
_refine_ls_weighting_details 'calc w=1/[\s^2^(Fo^2^)+(0.0158P)^2^+4.1335P] where P=(Fo^2^+2Fc^2^)/3'
_refine_ls_weighting_scheme calc
_refine_ls_wR_factor_gt 0.0507
_refine_ls_wR_factor_ref 0.0519
_reflns_number_gt 2411
_reflns_number_total 2724
_reflns_threshold_expression I>2\s(I)
_cod_data_source_file ic202089p_si_002_1.cif
_cod_data_source_block Bitfa3
_cod_original_sg_symbol_Hall '-P 2ybc     '
_cod_original_sg_symbol_H-M 'P 1 21/c 1 '
_cod_database_code 4327869

loop_
_symmetry_equiv_pos_as_xyz
'x, y, z'
'-x, y+1/2, -z+1/2'
'-x, -y, -z'
'x, -y-1/2, z-1/2'

loop_
_atom_site_label
_atom_site_type_symbol
_atom_site_fract_x
_atom_site_fract_y
_atom_site_fract_z
_atom_site_U_iso_or_equiv
_atom_site_adp_type
_atom_site_occupancy
_atom_site_symmetry_multiplicity
_atom_site_calc_flag
Bi1 Bi 0.050019(19) 0.207809(18) 0.223105(11) 0.01859(6) Uani 1 1 d
O6 O 0.1363(4) -0.0408(4) 0.2760(2) 0.0226(7) Uani 1 1 d
F3 F 0.3641(4) 0.2892(4) 0.4769(2) 0.0462(9) Uani 1 1 d
O5 O 0.1981(4) 0.2696(4) 0.3342(2) 0.0295(8) Uani 1 1 d
O4 O 0.2976(4) 0.0921(4) 0.1969(2) 0.0285(8) Uani 1 1 d
F6 F 0.3391(4) -0.2624(4) 0.3032(3) 0.0559(11) Uani 1 1 d
O3 O -0.1047(4) 0.1771(4) 0.3397(3) 0.0323(9) Uani 1 1 d
O2 O 0.1659(4) 0.4272(4) 0.1478(2) 0.0295(8) Uani 1 1 d
O1 O -0.0987(5) 0.0038(5) 0.1420(3) 0.0392(10) Uani 1 1 d
F5 F 0.4474(5) -0.1942(6) 0.1883(3) 0.0781(15) Uani 1 1 d
F4 F 0.4982(5) -0.0785(5) 0.3086(4) 0.0867(18) Uani 1 1 d
F2 F 0.3456(5) 0.5334(4) 0.4680(3) 0.0756(15) Uani 1 1 d
C4 C 0.2655(5) -0.0207(5) 0.2418(3) 0.0223(10) Uani 1 1 d
C3 C 0.1804(5) 0.3938(6) 0.3770(3) 0.0228(10) Uani 1 1 d
C2 C 0.2688(6) 0.4038(6) 0.4639(4) 0.0338(13) Uani 1 1 d
C1 C 0.3908(6) -0.1408(7) 0.2614(4) 0.0353(13) Uani 1 1 d
F1 F 0.1683(5) 0.4049(7) 0.5270(2) 0.0752(15) Uani 1 1 d
F9 F -0.1329(5) 0.2131(4) 0.5078(3) 0.0579(11) Uani 1 1 d
F8 F -0.1632(5) -0.0259(5) 0.5245(2) 0.0567(10) Uani 1 1 d
F7 F -0.3486(4) 0.1105(7) 0.4757(3) 0.0760(14) Uani 1 1 d
C6 C -0.1518(5) 0.0603(5) 0.3788(3) 0.0220(10) Uani 1 1 d
C5 C -0.2024(7) 0.0902(6) 0.4736(4) 0.0340(13) Uani 1 1 d

loop_
_atom_site_aniso_label
_atom_site_aniso_U_11
_atom_site_aniso_U_22
_atom_site_aniso_U_33
_atom_site_aniso_U_23
_atom_site_aniso_U_13
_atom_site_aniso_U_12
Bi1 0.02269(10) 0.01398(9) 0.01910(9) 0.00014(7) -0.00004(6) -0.00058(7)
O6 0.0205(17) 0.0200(16) 0.0272(18) -0.0018(14) 0.0006(14) 0.0022(13)
F3 0.049(2) 0.0368(19) 0.052(2) 0.0021(16) -0.0244(18) 0.0116(16)
O5 0.035(2) 0.0304(19) 0.0228(18) -0.0080(15) -0.0024(16) -0.0024(16)
O4 0.0271(19) 0.0286(19) 0.030(2) 0.0042(15) 0.0027(15) -0.0003(15)
F6 0.045(2) 0.041(2) 0.082(3) 0.028(2) 0.000(2) 0.0128(17)
O3 0.031(2) 0.0275(19) 0.039(2) 0.0048(16) 0.0108(17) 0.0028(15)
O2 0.0269(19) 0.0282(19) 0.034(2) 0.0099(15) 0.0081(16) 0.0009(15)
O1 0.047(2) 0.038(2) 0.032(2) -0.0054(17) -0.0104(19) -0.0139(19)
F5 0.073(3) 0.085(3) 0.078(3) 0.008(3) 0.035(3) 0.049(3)
F4 0.052(2) 0.054(3) 0.152(5) -0.004(3) -0.065(3) 0.004(2)
F2 0.078(3) 0.034(2) 0.113(4) -0.010(2) -0.066(3) -0.006(2)
C4 0.023(2) 0.024(2) 0.020(2) -0.0067(19) -0.003(2) 0.0031(19)
C3 0.020(2) 0.024(2) 0.024(2) 0.003(2) 0.0002(19) -0.0028(19)
C2 0.033(3) 0.032(3) 0.036(3) -0.005(2) -0.013(2) 0.006(2)
C1 0.025(3) 0.035(3) 0.045(3) 0.006(3) -0.003(2) 0.005(2)
F1 0.069(3) 0.138(5) 0.0185(18) -0.011(2) -0.0052(18) 0.027(3)
F9 0.092(3) 0.039(2) 0.042(2) -0.0204(17) 0.011(2) -0.011(2)
F8 0.087(3) 0.052(2) 0.0311(19) 0.0091(17) 0.006(2) -0.002(2)
F7 0.040(2) 0.135(4) 0.054(3) -0.011(3) 0.0227(19) 0.018(3)
C6 0.020(2) 0.021(2) 0.025(3) 0.0019(19) 0.002(2) 0.0043(18)
C5 0.044(3) 0.027(3) 0.031(3) -0.003(2) 0.011(3) 0.001(2)

loop_
_atom_type_symbol
_atom_type_description
_atom_type_scat_dispersion_real
_atom_type_scat_dispersion_imag
_atom_type_scat_source
C C 0.0033 0.0016 'International Tables Vol C Tables 4.2.6.8 and 6.1.1.4'
O O 0.0106 0.0060 'International Tables Vol C Tables 4.2.6.8 and 6.1.1.4'
F F 0.0171 0.0103 'International Tables Vol C Tables 4.2.6.8 and 6.1.1.4'
Bi Bi -4.1077 10.2566 'International Tables Vol C Tables 4.2.6.8 and 6.1.1.4'

loop_
_geom_angle_atom_site_label_1
_geom_angle_atom_site_label_2
_geom_angle_atom_site_label_3
_geom_angle
_geom_angle_site_symmetry_1
_geom_angle_site_symmetry_3
_geom_angle_publ_flag
O5 Bi1 O3 76.92(14) . . yes
O5 Bi1 O6 77.01(12) . . yes
O3 Bi1 O6 79.71(12) . . yes
O5 Bi1 O4 72.95(13) . . yes
O3 Bi1 O4 128.96(12) . . yes
O6 Bi1 O4 54.08(11) . . yes
O5 Bi1 O2 86.10(13) . . yes
O3 Bi1 O2 135.90(12) . . yes
O6 Bi1 O2 135.67(11) . . yes
O4 Bi1 O2 81.90(11) . . yes
O5 Bi1 O1 148.55(13) . . yes
O3 Bi1 O1 89.64(14) . . yes
O6 Bi1 O1 72.63(12) . . yes
O4 Bi1 O1 95.21(13) . . yes
O2 Bi1 O1 121.75(13) . . yes
O5 Bi1 O6 98.78(12) . 2 yes
O3 Bi1 O6 73.82(11) . 2 yes
O6 Bi1 O6 153.44(3) . 2 yes
O4 Bi1 O6 150.32(10) . 2 yes
O2 Bi1 O6 68.96(11) . 2 yes
O1 Bi1 O6 104.62(12) . 2 yes
O5 Bi1 C4 72.16(13) . . yes
O3 Bi1 C4 104.74(14) . . yes
O6 Bi1 C4 27.56(12) . . yes
O4 Bi1 C4 26.55(13) . . yes
O2 Bi1 C4 108.21(13) . . yes
O1 Bi1 C4 84.34(14) . . yes
O6 Bi1 C4 170.83(12) 2 . yes
C4 O6 Bi1 91.0(3) . . ?
C4 O6 Bi1 130.8(3) . 2_545 ?
Bi1 O6 Bi1 121.65(12) . 2_545 ?
C3 O5 Bi1 122.1(3) . . ?
C4 O4 Bi1 91.0(3) . . ?
C6 O3 Bi1 132.7(3) . . ?
C6 O2 Bi1 147.4(3) 2 . ?
C3 O1 Bi1 164.1(4) 2_545 . ?
O4 C4 O6 123.7(4) . . ?
O4 C4 C1 118.2(4) . . ?
O6 C4 C1 118.0(4) . . ?
O4 C4 Bi1 62.4(3) . . ?
O6 C4 Bi1 61.4(2) . . ?
C1 C4 Bi1 174.0(3) . . ?
O1 C3 O5 127.6(5) 2 . ?
O1 C3 C2 116.8(4) 2 . ?
O5 C3 C2 115.6(4) . . ?
F2 C2 F3 108.0(5) . . ?
F2 C2 F1 108.0(5) . . ?
F3 C2 F1 109.2(5) . . ?
F2 C2 C3 110.2(5) . . ?
F3 C2 C3 113.8(4) . . ?
F1 C2 C3 107.5(4) . . ?
F4 C1 F6 108.2(5) . . ?
F4 C1 F5 109.8(5) . . ?
F6 C1 F5 105.9(5) . . ?
F4 C1 C4 110.0(5) . . ?
F6 C1 C4 112.4(4) . . ?
F5 C1 C4 110.4(5) . . ?
O2 C6 O3 129.1(5) 2_545 . ?
O2 C6 C5 116.1(4) 2_545 . ?
O3 C6 C5 114.8(4) . . ?
F7 C5 F8 109.8(5) . . ?
F7 C5 F9 109.4(5) . . ?
F8 C5 F9 105.0(5) . . ?
F7 C5 C6 110.2(5) . . ?
F8 C5 C6 110.8(4) . . ?
F9 C5 C6 111.5(4) . . ?

loop_
_geom_bond_atom_site_label_1
_geom_bond_atom_site_label_2
_geom_bond_distance
_geom_bond_site_symmetry_2
_geom_bond_publ_flag
Bi1 O5 2.195(4) . yes
Bi1 O3 2.280(4) . yes
Bi1 O6 2.413(3) . yes
Bi1 O4 2.436(4) . yes
Bi1 O2 2.449(3) . yes
Bi1 O1 2.512(4) . yes
Bi1 O6 2.720(3) 2 yes
Bi1 C4 2.748(5) . yes
O6 C4 1.272(6) . ?
O6 Bi1 2.720(3) 2_545 yes
F3 C2 1.310(6) . ?
O5 C3 1.268(6) . ?
O4 C4 1.228(6) . ?
F6 C1 1.315(7) . ?
O3 C6 1.247(6) . ?
O2 C6 1.225(6) 2 ?
O1 C3 1.223(6) 2_545 ?
F5 C1 1.317(7) . ?
F4 C1 1.298(7) . ?
F2 C2 1.308(7) . ?
C4 C1 1.540(7) . ?
C3 O1 1.223(6) 2 ?
C3 C2 1.535(7) . ?
C2 F1 1.322(7) . ?
F9 C5 1.329(6) . ?
F8 C5 1.313(7) . ?
F7 C5 1.299(7) . ?
C6 O2 1.225(6) 2_545 ?
C6 C5 1.549(7) . ?
